data_7040547
loop_
_publ_author_name
'L\"offler, Marta'
'Gregoli\'nski, Janusz'
'Korabik, Maria'
'Lis, Tadeusz'
'Lisowski, Jerzy'

_publ_section_title
;
 Multinuclear Ni(ii), Cu(ii) and Zn(ii) complexes of chiral macrocyclic
 nonaazamine.
;
_journal_issue 39
_journal_name_full 'Dalton transactions (Cambridge, England : 2003)'
_journal_page_first 15586
_journal_page_last 15594
_journal_paper_doi 10.1039/c6dt02504h
_journal_volume 45
_journal_year 2016
_chemical_absolute_configuration rm
_chemical_formula_moiety 'C39 H57 Cl4 Cu3 N9, C2 H3 N, 2Cl, 7.5(H2 O)'
_chemical_formula_sum 'C41 H75 Cl6 Cu3 N10 O7.5'
_chemical_formula_weight 1231.43
_chemical_name_systematic
;
 ?
;
_space_group_crystal_system orthorhombic
_space_group_IT_number 19
_space_group_name_Hall 'P 2ac 2ab'
_space_group_name_H-M_alt 'P 21 21 21'
_symmetry_space_group_name_Hall 'P 2ac 2ab'
_symmetry_space_group_name_H-M 'P 21 21 21'
_atom_sites_solution_hydrogens mixed
_audit_creation_method SHELXL-2013
_audit_update_record
;
2016-06-22 deposited with the CCDC.
2016-09-02 downloaded from the CCDC.
;
_cell_angle_alpha 90
_cell_angle_beta 90
_cell_angle_gamma 90
_cell_formula_units_Z 4
_cell_length_a 14.775(5)
_cell_length_b 18.811(5)
_cell_length_c 19.639(6)
_cell_measurement_reflns_used 4484
_cell_measurement_temperature 100(2)
_cell_measurement_theta_max 30.6423
_cell_measurement_theta_min 2.7104
_cell_volume 5458(3)
_computing_cell_refinement 'CrysAlis RED; Oxford-Diffraction Poland, 2003'
_computing_data_collection 'CrysAlis CCD; Oxford-Diffraction Poland, 2003'
_computing_data_reduction 'CrysAlis RED; Oxford-Diffraction Poland, 2003'
_computing_structure_refinement 'SHELXL-2013 (Sheldrick, 2013)'
_computing_structure_solution 'SHELXS-97 (Sheldrick, 1990)'
_diffrn_ambient_temperature 100(2)
_diffrn_measured_fraction_theta_full 0.996
_diffrn_measured_fraction_theta_max 0.890
_diffrn_measurement_device_type 'Xcalibur, Ruby'
_diffrn_measurement_method '\w scans'
_diffrn_radiation_monochromator graphite
_diffrn_radiation_type MoK\a
_diffrn_radiation_wavelength 0.71073
_diffrn_reflns_av_R_equivalents 0.0379
_diffrn_reflns_av_unetI/netI 0.1157
_diffrn_reflns_Laue_measured_fraction_full 0.996
_diffrn_reflns_Laue_measured_fraction_max 0.890
_diffrn_reflns_limit_h_max 20
_diffrn_reflns_limit_h_min -16
_diffrn_reflns_limit_k_max 26
_diffrn_reflns_limit_k_min -12
_diffrn_reflns_limit_l_max 27
_diffrn_reflns_limit_l_min -25
_diffrn_reflns_number 18397
_diffrn_reflns_point_group_measured_fraction_full 0.960
_diffrn_reflns_point_group_measured_fraction_max 0.822
_diffrn_reflns_theta_full 25.500
_diffrn_reflns_theta_max 30.710
_diffrn_reflns_theta_min 2.716
_diffrn_source 'fine-focus sealed tetube'
_exptl_absorpt_coefficient_mu 1.507
_exptl_absorpt_correction_T_max 0.897
_exptl_absorpt_correction_T_min 0.823
_exptl_absorpt_correction_type analytical
_exptl_crystal_colour green
_exptl_crystal_density_diffrn 1.499
_exptl_crystal_description block
_exptl_crystal_F_000 2560
_exptl_crystal_size_max 0.240
_exptl_crystal_size_mid 0.140
_exptl_crystal_size_min 0.080
_refine_diff_density_max 0.897
_refine_diff_density_min -0.807
_refine_diff_density_rms 0.119
_refine_ls_abs_structure_details
;
 Flack x determined using 3459 quotients [(I+)-(I-)]/[(I+)+(I-)]
 (Parsons and Flack (2004), Acta Cryst. A60, s61).
;
_refine_ls_abs_structure_Flack -0.012(9)
_refine_ls_extinction_method none
_refine_ls_goodness_of_fit_ref 1.018
_refine_ls_hydrogen_treatment constr
_refine_ls_matrix_type full
_refine_ls_number_parameters 634
_refine_ls_number_reflns 13952
_refine_ls_number_restraints 0
_refine_ls_restrained_S_all 1.018
_refine_ls_R_factor_all 0.0910
_refine_ls_R_factor_gt 0.0595
_refine_ls_shift/su_max 0.001
_refine_ls_shift/su_mean 0.000
_refine_ls_structure_factor_coef Fsqd
_refine_ls_weighting_details
;
 w=1/[\s^2^(Fo^2^)+(0.0244P)^2^]
 where P=(Fo^2^+2Fc^2^)/3
;
_refine_ls_weighting_scheme calc
_refine_ls_wR_factor_gt 0.0948
_refine_ls_wR_factor_ref 0.1082
_reflns_Friedel_coverage 0.699
_reflns_Friedel_fraction_full 0.916
_reflns_Friedel_fraction_max 0.742
_reflns_number_gt 10484
_reflns_number_total 13952
_reflns_threshold_expression 'I > 2\s(I)'
_cod_data_source_file c6dt02504h2.cif
_cod_data_source_block cud6a
_cod_depositor_comments
;Adding full bibliography for 7040547--7040549.cif.

 Adding full bibliography for 7040547--7040549.cif.
;
_cod_original_formula_sum 'C41 H75 Cl6 Cu3 N10 O7.50'
_cod_database_code 7040547
_shelx_space_group_comment
;
The symmetry employed for this shelxl refinement is uniquely defined
by the following loop, which should always be used as a source of
symmetry information in preference to the above space-group names.
They are only intended as comments.
;
_shelx_estimated_absorpt_t_min 0.714
_shelx_estimated_absorpt_t_max 0.889
_shelxl_version_number 2013-2

loop_
_space_group_symop_operation_xyz
'x, y, z'
'-x+1/2, -y, z+1/2'
'-x, y+1/2, -z+1/2'
'x+1/2, -y+1/2, -z'

loop_
_atom_site_label
_atom_site_type_symbol
_atom_site_fract_x
_atom_site_fract_y
_atom_site_fract_z
_atom_site_U_iso_or_equiv
_atom_site_adp_type
_atom_site_occupancy
_atom_site_site_symmetry_order
_atom_site_calc_flag
_atom_site_refinement_flags_posn
_atom_site_refinement_flags_adp
_atom_site_refinement_flags_occupancy
_atom_site_disorder_assembly
_atom_site_disorder_group
Cu1 Cu 0.79381(6) 0.53074(4) 0.78732(4) 0.01524(17) Uani 1 1 d . . . . .
Cu2 Cu 0.56524(6) 0.61304(4) 0.71600(4) 0.01586(18) Uani 1 1 d . . . . .
Cu3 Cu 0.77897(6) 0.55806(4) 0.56726(4) 0.01507(18) Uani 1 1 d . . . . .
Cl1 Cl 0.72016(11) 0.54815(8) 0.68288(7) 0.0157(3) Uani 1 1 d . . . . .
Cl2 Cl 0.68348(12) 0.45339(9) 0.82751(8) 0.0202(4) Uani 1 1 d . . . . .
Cl3 Cl 0.58454(12) 0.72194(8) 0.66827(8) 0.0205(4) Uani 1 1 d . . . . .
Cl4 Cl 0.73502(12) 0.44642(8) 0.51074(7) 0.0192(4) Uani 1 1 d . . . . .
Cl5 Cl 0.80980(14) 0.86411(12) 0.40018(10) 0.0424(6) Uani 1 1 d . . . . .
Cl6 Cl 0.9253(3) 0.68442(14) 0.66097(11) 0.0227(9) Uani 0.918(13) 1 d . . P . .
Cl61 Cl 0.963(3) 0.6649(19) 0.6721(15) 0.028(8) Uiso 0.082(13) 1 d . . P . .
N1 N 0.9086(3) 0.4523(3) 0.7527(2) 0.0140(11) Uani 1 1 d . . . . .
N2 N 0.8701(4) 0.5226(3) 0.8705(2) 0.0141(12) Uani 1 1 d . . . . .
H2 H 0.8301 0.5300 0.9110 0.017 Uiso 1 1 calc R U . . .
N3 N 0.8260(3) 0.6366(3) 0.7942(2) 0.0144(11) Uani 1 1 d . . . . .
H3 H 0.8700 0.6451 0.7564 0.017 Uiso 1 1 calc R U . . .
N4 N 0.6039(4) 0.6436(3) 0.8125(2) 0.0157(12) Uani 1 1 d . . . . .
N5 N 0.4959(4) 0.5438(3) 0.7725(2) 0.0194(13) Uani 1 1 d . . . . .
H5 H 0.5396 0.5074 0.7898 0.023 Uiso 1 1 calc R U . . .
N6 N 0.5032(4) 0.5634(3) 0.6363(2) 0.0143(11) Uani 1 1 d . . . . .
H6 H 0.4485 0.5922 0.6245 0.017 Uiso 1 1 calc R U . . .
N7 N 0.6827(4) 0.6221(3) 0.5307(2) 0.0132(11) Uani 1 1 d . . . . .
N8 N 0.8519(4) 0.6028(3) 0.4926(3) 0.0149(12) Uani 1 1 d . . . . .
H8 H 0.8395 0.5766 0.4493 0.018 Uiso 1 1 calc R U . . .
N9 N 0.8968(4) 0.5192(3) 0.6017(2) 0.0136(11) Uani 1 1 d . . . . .
H9 H 0.9179 0.5508 0.6395 0.016 Uiso 1 1 calc R U . . .
C1 C 0.9412(5) 0.4292(3) 0.6926(3) 0.0168(14) Uani 1 1 d . . . . .
C2 C 1.0183(5) 0.3862(3) 0.6885(3) 0.0193(15) Uani 1 1 d . . . . .
H2A H 1.0401 0.3709 0.6454 0.023 Uiso 1 1 calc R U . . .
C3 C 1.0625(5) 0.3662(3) 0.7474(3) 0.0217(15) Uani 1 1 d . . . . .
H3A H 1.1154 0.3376 0.7453 0.026 Uiso 1 1 calc R U . . .
C4 C 1.0284(5) 0.3884(3) 0.8091(3) 0.0200(15) Uani 1 1 d . . . . .
H4A H 1.0570 0.3750 0.8505 0.024 Uiso 1 1 calc R U . . .
C5 C 0.9514(5) 0.4307(3) 0.8094(3) 0.0166(14) Uani 1 1 d . . . . .
C6 C 0.9100(5) 0.4515(3) 0.8758(3) 0.0188(15) Uani 1 1 d . . . . .
H6A H 0.8627 0.4168 0.8886 0.023 Uiso 1 1 calc R U . . .
H6B H 0.9570 0.4513 0.9118 0.023 Uiso 1 1 calc R U . . .
C7 C 0.9357(4) 0.5818(3) 0.8682(3) 0.0129(13) Uani 1 1 d . . . . .
H7A H 0.9753 0.5754 0.8274 0.015 Uiso 1 1 calc R U . . .
C8 C 0.9966(5) 0.5880(3) 0.9318(3) 0.0180(14) Uani 1 1 d . . . . .
H8A H 0.9584 0.5889 0.9732 0.022 Uiso 1 1 calc R U . . .
H8B H 1.0367 0.5459 0.9346 0.022 Uiso 1 1 calc R U . . .
C9 C 1.0540(5) 0.6553(3) 0.9289(4) 0.0253(17) Uani 1 1 d . . . . .
H9A H 1.0894 0.6597 0.9714 0.030 Uiso 1 1 calc R U . . .
H9B H 1.0971 0.6518 0.8904 0.030 Uiso 1 1 calc R U . . .
C10 C 0.9960(5) 0.7206(3) 0.9200(4) 0.0259(17) Uani 1 1 d . . . . .
H10A H 1.0355 0.7629 0.9164 0.031 Uiso 1 1 calc R U . . .
H10B H 0.9572 0.7266 0.9607 0.031 Uiso 1 1 calc R U . . .
C11 C 0.9360(5) 0.7161(3) 0.8567(3) 0.0212(15) Uani 1 1 d . . . . .
H11A H 0.9743 0.7167 0.8153 0.025 Uiso 1 1 calc R U . . .
H11B H 0.8952 0.7578 0.8550 0.025 Uiso 1 1 calc R U . . .
C12 C 0.8795(5) 0.6475(3) 0.8582(3) 0.0170(15) Uani 1 1 d . . . . .
H12A H 0.8360 0.6510 0.8971 0.020 Uiso 1 1 calc R U . . .
C13 C 0.7534(4) 0.6905(3) 0.7838(3) 0.0171(14) Uani 1 1 d . . . . .
H13A H 0.7304 0.6867 0.7366 0.020 Uiso 1 1 calc R U . . .
H13B H 0.7797 0.7386 0.7894 0.020 Uiso 1 1 calc R U . . .
C14 C 0.6761(5) 0.6820(3) 0.8323(3) 0.0170(14) Uani 1 1 d . . . . .
C15 C 0.6809(5) 0.7103(3) 0.8972(3) 0.0176(15) Uani 1 1 d . . . . .
H15A H 0.7314 0.7385 0.9100 0.021 Uiso 1 1 calc R U . . .
C16 C 0.6119(5) 0.6975(4) 0.9441(4) 0.0260(17) Uani 1 1 d . . . . .
H16A H 0.6145 0.7165 0.9888 0.031 Uiso 1 1 calc R U . . .
C17 C 0.5384(5) 0.6556(4) 0.9229(3) 0.0215(16) Uani 1 1 d . . . . .
H17A H 0.4904 0.6452 0.9535 0.026 Uiso 1 1 calc R U . . .
C18 C 0.5370(5) 0.6300(3) 0.8574(3) 0.0182(15) Uani 1 1 d . . . . .
C19 C 0.4617(5) 0.5840(4) 0.8316(3) 0.0230(16) Uani 1 1 d . . . . .
H19A H 0.4416 0.5509 0.8677 0.028 Uiso 1 1 calc R U . . .
H19B H 0.4096 0.6138 0.8179 0.028 Uiso 1 1 calc R U . . .
C20 C 0.4272(5) 0.5065(3) 0.7315(3) 0.0238(16) Uani 1 1 d . . . . .
H20A H 0.3748 0.5394 0.7249 0.029 Uiso 1 1 calc R U . . .
C21 C 0.3922(6) 0.4391(4) 0.7648(4) 0.037(2) Uani 1 1 d . . . . .
H21A H 0.3616 0.4513 0.8081 0.044 Uiso 1 1 calc R U . . .
H21B H 0.4437 0.4073 0.7754 0.044 Uiso 1 1 calc R U . . .
C22 C 0.3259(6) 0.4006(4) 0.7179(4) 0.051(3) Uani 1 1 d . . . . .
H22A H 0.3071 0.3553 0.7391 0.061 Uiso 1 1 calc R U . . .
H22B H 0.2712 0.4303 0.7114 0.061 Uiso 1 1 calc R U . . .
C23 C 0.3689(7) 0.3857(5) 0.6494(4) 0.061(3) Uani 1 1 d . . . . .
H23A H 0.3238 0.3631 0.6191 0.073 Uiso 1 1 calc R U . . .
H23B H 0.4197 0.3520 0.6554 0.073 Uiso 1 1 calc R U . . .
C24 C 0.4038(6) 0.4533(4) 0.6161(3) 0.043(2) Uani 1 1 d . . . . .
H24A H 0.3519 0.4846 0.6051 0.051 Uiso 1 1 calc R U . . .
H24B H 0.4346 0.4411 0.5729 0.051 Uiso 1 1 calc R U . . .
C25 C 0.4701(5) 0.4936(3) 0.6625(3) 0.0223(16) Uani 1 1 d . . . . .
H25A H 0.5241 0.4624 0.6696 0.027 Uiso 1 1 calc R U . . .
C26 C 0.5541(4) 0.5514(3) 0.5717(3) 0.0157(13) Uani 1 1 d . . . . .
H26A H 0.5135 0.5270 0.5391 0.019 Uiso 1 1 calc R U . . .
H26B H 0.6051 0.5188 0.5814 0.019 Uiso 1 1 calc R U . . .
C27 C 0.5911(5) 0.6163(3) 0.5379(3) 0.0162(14) Uani 1 1 d . . . . .
C28 C 0.5330(5) 0.6657(3) 0.5073(3) 0.0195(15) Uani 1 1 d . . . . .
H28A H 0.4694 0.6618 0.5133 0.023 Uiso 1 1 calc R U . . .
C29 C 0.5683(5) 0.7201(3) 0.4683(3) 0.0214(15) Uani 1 1 d . . . . .
H29A H 0.5296 0.7540 0.4473 0.026 Uiso 1 1 calc R U . . .
C30 C 0.6618(5) 0.7243(3) 0.4602(3) 0.0209(16) Uani 1 1 d . . . . .
H30A H 0.6879 0.7610 0.4332 0.025 Uiso 1 1 calc R U . . .
C31 C 0.7157(5) 0.6752(3) 0.4916(3) 0.0146(13) Uani 1 1 d . . . . .
C32 C 0.8184(5) 0.6765(3) 0.4852(3) 0.0193(15) Uani 1 1 d . . . . .
H32A H 0.8361 0.6958 0.4402 0.023 Uiso 1 1 calc R U . . .
H32B H 0.8448 0.7071 0.5210 0.023 Uiso 1 1 calc R U . . .
C33 C 0.9494(4) 0.5961(3) 0.5086(3) 0.0147(14) Uani 1 1 d . . . . .
H33A H 0.9657 0.6348 0.5413 0.018 Uiso 1 1 calc R U . . .
C34 C 1.0116(5) 0.6026(4) 0.4468(3) 0.0199(15) Uani 1 1 d . . . . .
H34A H 0.9944 0.5663 0.4127 0.024 Uiso 1 1 calc R U . . .
H34B H 1.0033 0.6500 0.4258 0.024 Uiso 1 1 calc R U . . .
C35 C 1.1107(5) 0.5929(3) 0.4657(4) 0.0224(16) Uani 1 1 d . . . . .
H35A H 1.1478 0.5926 0.4237 0.027 Uiso 1 1 calc R U . . .
H35B H 1.1306 0.6336 0.4940 0.027 Uiso 1 1 calc R U . . .
C36 C 1.1263(5) 0.5241(4) 0.5046(3) 0.0237(16) Uani 1 1 d . . . . .
H36A H 1.1899 0.5221 0.5202 0.028 Uiso 1 1 calc R U . . .
H36B H 1.1157 0.4832 0.4739 0.028 Uiso 1 1 calc R U . . .
C37 C 1.0627(5) 0.5185(4) 0.5667(3) 0.0239(16) Uani 1 1 d . . . . .
H37A H 1.0718 0.4722 0.5896 0.029 Uiso 1 1 calc R U . . .
H37 H 1.0771 0.5566 0.5997 0.029 Uiso 1 1 calc R U . . .
C38 C 0.9642(4) 0.5252(3) 0.5441(3) 0.0155(14) Uani 1 1 d . . . . .
H38A H 0.9514 0.4864 0.5107 0.019 Uiso 1 1 calc R U . . .
C39 C 0.8874(5) 0.4459(3) 0.6297(3) 0.0176(14) Uani 1 1 d . . . . .
H39A H 0.9051 0.4118 0.5937 0.021 Uiso 1 1 calc R U . . .
H39B H 0.8227 0.4376 0.6399 0.021 Uiso 1 1 calc R U . . .
N1B N 0.1731(12) 0.5754(6) 0.7416(6) 0.132(7) Uani 1 1 d . . . . .
C1B C 0.1566(15) 0.6339(19) 0.7508(12) 0.28(2) Uani 1 1 d . . . . .
C2B C 0.1287(10) 0.7154(6) 0.7342(7) 0.100(5) Uani 1 1 d . . . . .
H2B1 H 0.1323 0.7438 0.7760 0.150 Uiso 1 1 calc R U . . .
H2B2 H 0.0668 0.7168 0.7165 0.150 Uiso 1 1 calc R U . . .
H2B3 H 0.1703 0.7350 0.7002 0.150 Uiso 1 1 calc R U . . .
O1W O 0.7593(4) 0.0381(3) 0.6221(4) 0.073(2) Uani 1 1 d . . . . .
H1W1 H 0.7890 0.0306 0.5849 0.110 Uiso 1 1 d R U . . .
H2W1 H 0.7938 0.0467 0.6566 0.110 Uiso 1 1 d R U . . .
O2W O 0.3831(4) 0.7165(3) 0.7270(3) 0.0572(18) Uani 1 1 d . . . . .
H1W2 H 0.3704 0.6848 0.6982 0.086 Uiso 1 1 d R U . . .
H2W2 H 0.4331 0.7368 0.7201 0.086 Uiso 1 1 d R U . . .
O3W O 0.1591(4) 0.4192(3) 0.9475(3) 0.0361(14) Uani 1 1 d . . . . .
H1W3 H 0.1713 0.4048 0.9870 0.054 Uiso 1 1 d R U . . .
H2W3 H 0.1627 0.3875 0.9173 0.054 Uiso 1 1 d R U . . .
O4W O 0.2185(4) 0.3009(3) 0.8711(3) 0.0457(15) Uani 1 1 d . . . . .
H1W4 H 0.1865 0.2688 0.8533 0.069 Uiso 1 1 d R U . . .
H2W4 H 0.2746 0.2931 0.8702 0.069 Uiso 1 1 d R U . . .
O5W O 0.2405(5) 0.7921(3) 0.9118(3) 0.074(2) Uani 1 1 d . . . . .
H1W5 H 0.2538 0.8178 0.8670 0.111 Uiso 1 1 d R U . . .
H2W5 H 0.2619 0.8102 0.9479 0.111 Uiso 1 1 d R U . . .
O6W O 0.2529(5) 0.8172(3) 0.7701(3) 0.088(6) Uani 0.6 1 d R . P A 1
H1W6 H 0.2594 0.8596 0.7539 0.131 Uiso 0.6 1 d R U P B 1
H2W6 H 0.2997 0.7913 0.7618 0.131 Uiso 0.6 1 d R U P C 1
O7W O 0.3228(17) 0.8354(11) 0.7982(10) 0.110(11) Uani 0.4 1 d . . P D 2
H1W7 H 0.3742 0.8139 0.8011 0.166 Uiso 0.4 1 d R U P D 2
H2W7 H 0.3229 0.8659 0.7654 0.166 Uiso 0.4 1 d R U P D 2
O8W O 0.3090(8) 0.6593(8) 0.9323(6) 0.053(4) Uani 0.5 1 d . . P E 2
H89 H 0.2943 0.6262 0.9598 0.080 Uiso 1 1 d R U . E 2
H98 H 0.2898 0.6926 0.9580 0.080 Uiso 1 1 d R U . E 2
O9W O 0.3109(9) 0.6612(6) 0.9848(8) 0.057(4) Uani 0.5 1 d . . P E 2
O10W O 0.3259(8) 0.6481(6) 1.0688(7) 0.060(4) Uani 0.5 1 d . . P E 2
H11W H 0.2925 0.6113 1.0724 0.090 Uiso 0.5 1 d R U P E 2
H12W H 0.3420 0.6567 1.0281 0.090 Uiso 0.5 1 d R U P E 2

loop_
_atom_site_aniso_label
_atom_site_aniso_U_11
_atom_site_aniso_U_22
_atom_site_aniso_U_33
_atom_site_aniso_U_23
_atom_site_aniso_U_13
_atom_site_aniso_U_12
Cu1 0.0186(4) 0.0141(3) 0.0130(3) 0.0001(3) -0.0022(4) -0.0009(3)
Cu2 0.0174(4) 0.0157(4) 0.0145(4) 0.0000(4) 0.0001(4) -0.0021(4)
Cu3 0.0136(4) 0.0156(4) 0.0159(4) 0.0017(3) 0.0002(3) 0.0021(4)
Cl1 0.0154(8) 0.0186(7) 0.0131(7) -0.0007(6) -0.0011(6) 0.0028(7)
Cl2 0.0214(9) 0.0206(8) 0.0184(8) 0.0046(7) -0.0002(7) -0.0051(7)
Cl3 0.0241(10) 0.0151(7) 0.0223(8) 0.0020(7) -0.0045(8) -0.0012(7)
Cl4 0.0238(9) 0.0161(7) 0.0177(8) -0.0013(7) -0.0065(7) 0.0013(7)
Cl5 0.0263(12) 0.0673(15) 0.0335(10) -0.0012(10) 0.0043(9) -0.0155(11)
Cl6 0.0300(18) 0.0194(11) 0.0189(11) -0.0012(8) 0.0066(10) -0.0027(11)
N1 0.012(3) 0.014(3) 0.016(3) 0.002(2) -0.003(2) 0.001(2)
N2 0.015(3) 0.016(3) 0.011(3) -0.002(2) 0.001(2) 0.001(2)
N3 0.012(3) 0.020(3) 0.012(3) -0.002(2) 0.001(2) 0.000(2)
N4 0.017(3) 0.014(3) 0.017(3) 0.004(2) -0.002(2) -0.003(2)
N5 0.023(3) 0.018(3) 0.017(3) -0.003(2) 0.001(2) -0.002(3)
N6 0.012(3) 0.016(3) 0.015(3) -0.002(2) 0.003(2) -0.001(2)
N7 0.021(3) 0.014(3) 0.005(2) 0.001(2) -0.001(2) 0.003(2)
N8 0.014(3) 0.017(3) 0.014(3) 0.003(2) 0.004(2) 0.002(2)
N9 0.010(3) 0.015(3) 0.016(3) 0.001(2) -0.001(2) 0.000(2)
C1 0.019(4) 0.016(3) 0.016(3) 0.004(3) -0.002(3) -0.001(3)
C2 0.025(4) 0.018(3) 0.014(3) -0.003(3) 0.000(3) 0.001(3)
C3 0.026(4) 0.019(3) 0.020(3) -0.004(3) -0.001(3) 0.009(3)
C4 0.023(4) 0.021(3) 0.016(3) 0.004(3) -0.008(3) 0.001(3)
C5 0.022(4) 0.015(3) 0.013(3) 0.001(3) 0.000(3) -0.005(3)
C6 0.022(4) 0.015(3) 0.019(3) 0.001(3) -0.001(3) -0.001(3)
C7 0.011(3) 0.016(3) 0.012(3) -0.003(3) 0.002(3) -0.001(3)
C8 0.017(4) 0.021(3) 0.016(3) -0.004(3) -0.004(3) -0.001(3)
C9 0.022(4) 0.028(4) 0.026(4) 0.004(3) -0.010(3) -0.006(3)
C10 0.027(4) 0.019(3) 0.032(4) -0.002(3) -0.015(4) -0.004(3)
C11 0.021(4) 0.021(3) 0.023(3) 0.001(3) -0.010(3) -0.004(3)
C12 0.019(4) 0.021(3) 0.011(3) -0.003(3) -0.001(3) 0.000(3)
C13 0.023(4) 0.015(3) 0.013(3) 0.005(3) -0.004(3) 0.002(3)
C14 0.019(4) 0.018(3) 0.014(3) -0.001(3) -0.005(3) 0.002(3)
C15 0.015(4) 0.015(3) 0.023(3) -0.005(3) 0.001(3) 0.004(3)
C16 0.032(5) 0.025(4) 0.021(4) -0.003(3) 0.002(3) 0.003(4)
C17 0.022(4) 0.023(3) 0.020(4) -0.002(3) 0.006(3) 0.002(3)
C18 0.020(4) 0.019(3) 0.016(3) 0.002(3) -0.003(3) -0.001(3)
C19 0.020(4) 0.034(4) 0.015(3) 0.000(3) 0.002(3) -0.003(3)
C20 0.024(4) 0.021(3) 0.026(4) 0.000(3) 0.003(3) -0.008(3)
C21 0.050(6) 0.031(4) 0.029(4) -0.001(4) 0.006(4) -0.019(4)
C22 0.068(7) 0.047(5) 0.038(5) -0.012(5) 0.017(5) -0.043(5)
C23 0.094(9) 0.048(5) 0.041(5) -0.018(5) 0.013(5) -0.053(6)
C24 0.056(6) 0.052(5) 0.021(4) -0.011(4) 0.009(4) -0.032(5)
C25 0.026(4) 0.017(3) 0.024(4) -0.004(3) 0.000(3) -0.008(3)
C26 0.016(3) 0.016(3) 0.014(3) -0.001(3) -0.001(3) -0.002(3)
C27 0.025(4) 0.015(3) 0.008(3) -0.006(3) 0.003(3) -0.001(3)
C28 0.016(4) 0.023(3) 0.020(3) -0.002(3) 0.000(3) 0.002(3)
C29 0.026(4) 0.022(3) 0.016(3) -0.001(3) -0.002(3) 0.008(3)
C30 0.022(4) 0.014(3) 0.027(4) 0.004(3) 0.000(3) 0.003(3)
C31 0.016(4) 0.016(3) 0.012(3) -0.003(2) 0.000(3) -0.004(3)
C32 0.022(4) 0.015(3) 0.021(3) -0.003(3) 0.006(3) 0.002(3)
C33 0.009(3) 0.017(3) 0.018(3) 0.003(3) -0.004(3) 0.001(3)
C34 0.017(4) 0.023(3) 0.020(3) 0.000(3) -0.004(3) -0.002(3)
C35 0.014(4) 0.022(3) 0.031(4) -0.005(3) 0.006(3) -0.005(3)
C36 0.015(4) 0.025(4) 0.031(4) -0.006(3) 0.003(3) -0.003(3)
C37 0.016(4) 0.029(4) 0.026(4) -0.001(3) -0.003(3) 0.000(3)
C38 0.013(3) 0.017(3) 0.017(3) -0.003(3) 0.000(3) 0.002(3)
C39 0.022(4) 0.014(3) 0.016(3) -0.007(3) 0.001(3) 0.006(3)
N1B 0.209(18) 0.078(8) 0.108(10) 0.002(7) -0.076(11) 0.004(10)
C1B 0.108(18) 0.53(5) 0.20(2) -0.23(3) 0.091(17) -0.08(3)
C2B 0.106(12) 0.084(9) 0.111(11) -0.023(8) -0.053(9) 0.027(9)
O1W 0.037(4) 0.046(4) 0.136(6) -0.019(4) 0.003(4) -0.006(4)
O2W 0.053(4) 0.048(4) 0.070(4) -0.020(3) 0.014(4) -0.003(4)
O3W 0.032(3) 0.043(3) 0.034(3) 0.001(3) -0.006(3) -0.006(3)
O4W 0.034(4) 0.045(3) 0.058(4) -0.019(3) -0.009(3) 0.011(3)
O5W 0.105(7) 0.050(4) 0.068(5) 0.003(4) 0.024(4) 0.002(4)
O6W 0.123(15) 0.060(9) 0.080(11) 0.026(8) 0.045(10) 0.054(10)
O7W 0.17(3) 0.068(14) 0.088(16) 0.028(12) 0.071(18) 0.067(17)
O8W 0.040(8) 0.078(10) 0.042(7) 0.001(8) 0.005(8) 0.017(8)
O9W 0.025(7) 0.026(6) 0.121(13) 0.007(9) -0.002(9) 0.004(6)
O10W 0.049(9) 0.037(7) 0.095(10) -0.024(7) -0.025(8) 0.011(7)

loop_
_atom_type_symbol
_atom_type_description
_atom_type_scat_dispersion_real
_atom_type_scat_dispersion_imag
_atom_type_scat_source
C C 0.0033 0.0016 'International Tables Vol C Tables 4.2.6.8 and 6.1.1.4'
H H 0.0000 0.0000 'International Tables Vol C Tables 4.2.6.8 and 6.1.1.4'
N N 0.0061 0.0033 'International Tables Vol C Tables 4.2.6.8 and 6.1.1.4'
O O 0.0106 0.0060 'International Tables Vol C Tables 4.2.6.8 and 6.1.1.4'
Cl Cl 0.1484 0.1585 'International Tables Vol C Tables 4.2.6.8 and 6.1.1.4'
Cu Cu 0.3201 1.2651 'International Tables Vol C Tables 4.2.6.8 and 6.1.1.4'

loop_
_geom_angle_atom_site_label_1
_geom_angle_atom_site_label_2
_geom_angle_atom_site_label_3
_geom_angle
N2 Cu1 N3 83.7(2)
N2 Cu1 Cl2 94.03(16)
N3 Cu1 Cl2 138.42(15)
N2 Cu1 Cl1 172.46(16)
N3 Cu1 Cl1 91.69(14)
Cl2 Cu1 Cl1 93.39(6)
N2 Cu1 N1 77.31(19)
N3 Cu1 N1 117.51(19)
Cl2 Cu1 N1 102.19(13)
Cl1 Cu1 N1 99.76(12)
N5 Cu2 N6 84.1(2)
N5 Cu2 N4 79.2(2)
N6 Cu2 N4 163.2(2)
N5 Cu2 Cl3 152.05(17)
N6 Cu2 Cl3 98.78(15)
N4 Cu2 Cl3 95.37(15)
N5 Cu2 Cl1 106.08(16)
N6 Cu2 Cl1 89.38(15)
N4 Cu2 Cl1 96.50(16)
Cl3 Cu2 Cl1 101.76(6)
N7 Cu3 N9 163.6(2)
N7 Cu3 N8 82.3(2)
N9 Cu3 N8 86.2(2)
N7 Cu3 Cl1 97.30(15)
N9 Cu3 Cl1 88.13(15)
N8 Cu3 Cl1 154.79(16)
N7 Cu3 Cl4 99.48(15)
N9 Cu3 Cl4 94.01(15)
N8 Cu3 Cl4 99.78(16)
Cl1 Cu3 Cl4 105.10(6)
Cu1 Cl1 Cu3 131.29(8)
Cu1 Cl1 Cu2 104.37(6)
Cu3 Cl1 Cu2 119.77(6)
C5 N1 C1 117.4(5)
C5 N1 Cu1 106.8(4)
C1 N1 Cu1 135.6(4)
C6 N2 C7 115.2(5)
C6 N2 Cu1 110.9(4)
C7 N2 Cu1 106.8(4)
C6 N2 H2 107.9
C7 N2 H2 107.9
Cu1 N2 H2 107.9
C13 N3 C12 113.6(5)
C13 N3 Cu1 119.1(4)
C12 N3 Cu1 108.1(4)
C13 N3 H3 104.9
C12 N3 H3 104.9
Cu1 N3 H3 104.9
C14 N4 C18 119.7(5)
C14 N4 Cu2 129.4(4)
C18 N4 Cu2 110.2(4)
C20 N5 C19 116.1(5)
C20 N5 Cu2 111.1(4)
C19 N5 Cu2 106.2(4)
C20 N5 H5 107.7
C19 N5 H5 107.7
Cu2 N5 H5 107.7
C25 N6 C26 109.0(5)
C25 N6 Cu2 106.5(4)
C26 N6 Cu2 119.7(4)
C25 N6 H6 107.0
C26 N6 H6 107.0
Cu2 N6 H6 107.0
C31 N7 C27 118.4(6)
C31 N7 Cu3 113.1(5)
C27 N7 Cu3 128.4(4)
C32 N8 C33 115.2(5)
C32 N8 Cu3 106.6(4)
C33 N8 Cu3 109.4(4)
C32 N8 H8 108.5
C33 N8 H8 108.5
Cu3 N8 H8 108.5
C39 N9 C38 114.0(5)
C39 N9 Cu3 112.4(4)
C38 N9 Cu3 107.0(4)
C39 N9 H9 107.7
C38 N9 H9 107.7
Cu3 N9 H9 107.7
N1 C1 C2 121.9(6)
N1 C1 C39 117.6(6)
C2 C1 C39 120.3(6)
C3 C2 C1 119.7(6)
C3 C2 H2A 120.1
C1 C2 H2A 120.1
C4 C3 C2 118.7(6)
C4 C3 H3A 120.6
C2 C3 H3A 120.6
C3 C4 C5 118.5(6)
C3 C4 H4A 120.7
C5 C4 H4A 120.7
N1 C5 C4 123.7(6)
N1 C5 C6 116.9(6)
C4 C5 C6 119.3(6)
N2 C6 C5 110.0(5)
N2 C6 H6A 109.7
C5 C6 H6A 109.7
N2 C6 H6B 109.7
C5 C6 H6B 109.7
H6A C6 H6B 108.2
N2 C7 C12 105.1(5)
N2 C7 C8 114.5(5)
C12 C7 C8 111.5(5)
N2 C7 H7A 108.5
C12 C7 H7A 108.5
C8 C7 H7A 108.5
C9 C8 C7 110.9(5)
C9 C8 H8A 109.5
C7 C8 H8A 109.5
C9 C8 H8B 109.5
C7 C8 H8B 109.5
H8A C8 H8B 108.1
C10 C9 C8 111.4(6)
C10 C9 H9A 109.3
C8 C9 H9A 109.3
C10 C9 H9B 109.3
C8 C9 H9B 109.3
H9A C9 H9B 108.0
C9 C10 C11 112.2(6)
C9 C10 H10A 109.2
C11 C10 H10A 109.2
C9 C10 H10B 109.2
C11 C10 H10B 109.2
H10A C10 H10B 107.9
C10 C11 C12 110.2(5)
C10 C11 H11A 109.6
C12 C11 H11A 109.6
C10 C11 H11B 109.6
C12 C11 H11B 109.6
H11A C11 H11B 108.1
N3 C12 C7 106.8(5)
N3 C12 C11 112.7(5)
C7 C12 C11 113.1(6)
N3 C12 H12A 108.0
C7 C12 H12A 108.0
C11 C12 H12A 108.0
N3 C13 C14 112.9(5)
N3 C13 H13A 109.0
C14 C13 H13A 109.0
N3 C13 H13B 109.0
C14 C13 H13B 109.0
H13A C13 H13B 107.8
N4 C14 C15 120.8(6)
N4 C14 C13 118.7(5)
C15 C14 C13 120.5(6)
C14 C15 C16 120.3(7)
C14 C15 H15A 119.9
C16 C15 H15A 119.9
C15 C16 C17 117.9(6)
C15 C16 H16A 121.1
C17 C16 H16A 121.1
C18 C17 C16 119.0(7)
C18 C17 H17A 120.5
C16 C17 H17A 120.5
N4 C18 C17 122.3(6)
N4 C18 C19 115.7(6)
C17 C18 C19 122.1(6)
N5 C19 C18 108.0(5)
N5 C19 H19A 110.1
C18 C19 H19A 110.1
N5 C19 H19B 110.1
C18 C19 H19B 110.1
H19A C19 H19B 108.4
N5 C20 C25 106.1(6)
N5 C20 C21 113.4(6)
C25 C20 C21 113.3(5)
N5 C20 H20A 108.0
C25 C20 H20A 108.0
C21 C20 H20A 108.0
C20 C21 C22 110.8(6)
C20 C21 H21A 109.5
C22 C21 H21A 109.5
C20 C21 H21B 109.5
C22 C21 H21B 109.5
H21A C21 H21B 108.1
C23 C22 C21 110.7(7)
C23 C22 H22A 109.5
C21 C22 H22A 109.5
C23 C22 H22B 109.5
C21 C22 H22B 109.5
H22A C22 H22B 108.1
C22 C23 C24 111.7(6)
C22 C23 H23A 109.3
C24 C23 H23A 109.3
C22 C23 H23B 109.3
C24 C23 H23B 109.3
H23A C23 H23B 107.9
C23 C24 C25 111.9(6)
C23 C24 H24A 109.2
C25 C24 H24A 109.2
C23 C24 H24B 109.2
C25 C24 H24B 109.2
H24A C24 H24B 107.9
N6 C25 C20 107.8(5)
N6 C25 C24 115.9(6)
C20 C25 C24 110.0(6)
N6 C25 H25A 107.6
C20 C25 H25A 107.6
C24 C25 H25A 107.6
N6 C26 C27 116.0(5)
N6 C26 H26A 108.3
C27 C26 H26A 108.3
N6 C26 H26B 108.3
C27 C26 H26B 108.3
H26A C26 H26B 107.4
N7 C27 C28 120.7(6)
N7 C27 C26 118.3(6)
C28 C27 C26 120.6(6)
C29 C28 C27 119.9(7)
C29 C28 H28A 120.1
C27 C28 H28A 120.1
C28 C29 C30 118.7(7)
C28 C29 H29A 120.6
C30 C29 H29A 120.6
C31 C30 C29 119.2(6)
C31 C30 H30A 120.4
C29 C30 H30A 120.4
N7 C31 C30 123.1(7)
N7 C31 C32 114.8(6)
C30 C31 C32 122.1(6)
N8 C32 C31 108.1(5)
N8 C32 H32A 110.1
C31 C32 H32A 110.1
N8 C32 H32B 110.1
C31 C32 H32B 110.1
H32A C32 H32B 108.4
N8 C33 C38 108.1(5)
N8 C33 C34 114.2(5)
C38 C33 C34 110.4(5)
N8 C33 H33A 108.0
C38 C33 H33A 108.0
C34 C33 H33A 108.0
C35 C34 C33 112.1(5)
C35 C34 H34A 109.2
C33 C34 H34A 109.2
C35 C34 H34B 109.2
C33 C34 H34B 109.2
H34A C34 H34B 107.9
C36 C35 C34 111.7(6)
C36 C35 H35A 109.3
C34 C35 H35A 109.3
C36 C35 H35B 109.3
C34 C35 H35B 109.3
H35A C35 H35B 107.9
C35 C36 C37 111.3(6)
C35 C36 H36A 109.4
C37 C36 H36A 109.4
C35 C36 H36B 109.4
C37 C36 H36B 109.4
H36A C36 H36B 108.0
C38 C37 C36 110.2(5)
C38 C37 H37A 109.6
C36 C37 H37A 109.6
C38 C37 H37 109.6
C36 C37 H37 109.6
H37A C37 H37 108.1
N9 C38 C33 108.3(5)
N9 C38 C37 113.9(5)
C33 C38 C37 110.1(6)
N9 C38 H38A 108.1
C33 C38 H38A 108.1
C37 C38 H38A 108.1
N9 C39 C1 116.6(5)
N9 C39 H39A 108.1
C1 C39 H39A 108.1
N9 C39 H39B 108.1
C1 C39 H39B 108.1
H39A C39 H39B 107.3
N1B C1B C2B 159(2)
C1B C2B H2B1 109.5
C1B C2B H2B2 109.5
H2B1 C2B H2B2 109.5
C1B C2B H2B3 109.5
H2B1 C2B H2B3 109.5
H2B2 C2B H2B3 109.5
H1W1 O1W H2W1 113.3
H1W2 O2W H2W2 114.1
H1W3 O3W H2W3 114.0
H1W4 O4W H2W4 114.7
H1W5 O5W H2W5 117.3
H1W6 O6W H2W6 111.3
H1W7 O7W H2W7 111.2
O9W O8W H89 53.0
O9W O8W H98 52.7
H89 O8W H98 94.4
O8W O9W O10W 167.9(15)
O8W O9W H89 52.7
O10W O9W H89 119.1
O8W O9W H98 52.8
O10W O9W H98 139.3
H89 O9W H98 94.2
O8W O9W H12W 152.3
O10W O9W H12W 20.9
H89 O9W H12W 124.8
H98 O9W H12W 141.0
O9W O10W H11W 97.2
O9W O10W H12W 24.0
H11W O10W H12W 113.3

loop_
_geom_bond_atom_site_label_1
_geom_bond_atom_site_label_2
_geom_bond_distance
Cu1 N2 1.991(5)
Cu1 N3 2.051(5)
Cu1 Cl2 2.3231(19)
Cu1 Cl1 2.3449(17)
Cu1 N1 2.349(5)
Cu2 N5 1.995(5)
Cu2 N6 2.041(5)
Cu2 N4 2.062(5)
Cu2 Cl3 2.2708(17)
Cu2 Cl1 2.6745(19)
Cu3 N7 1.998(5)
Cu3 N9 2.005(5)
Cu3 N8 2.005(5)
Cu3 Cl1 2.4384(17)
Cu3 Cl4 2.4625(17)
Cl6 Cl61 0.71(5)
N1 C5 1.343(7)
N1 C1 1.347(7)
N2 C6 1.465(7)
N2 C7 1.478(8)
N2 H2 1.0000
N3 C13 1.490(7)
N3 C12 1.499(8)
N3 H3 1.0000
N4 C14 1.346(8)
N4 C18 1.349(8)
N5 C20 1.474(8)
N5 C19 1.474(8)
N5 H5 1.0000
N6 C25 1.492(7)
N6 C26 1.493(7)
N6 H6 1.0000
N7 C31 1.350(8)
N7 C27 1.364(8)
N8 C32 1.479(8)
N8 C33 1.480(8)
N8 H8 1.0000
N9 C39 1.490(7)
N9 C38 1.512(8)
N9 H9 1.0000
C1 C2 1.398(9)
C1 C39 1.502(8)
C2 C3 1.380(9)
C2 H2A 0.9500
C3 C4 1.377(8)
C3 H3A 0.9500
C4 C5 1.390(9)
C4 H4A 0.9500
C5 C6 1.493(8)
C6 H6A 0.9900
C6 H6B 0.9900
C7 C12 1.502(9)
C7 C8 1.543(8)
C7 H7A 1.0000
C8 C9 1.525(9)
C8 H8A 0.9900
C8 H8B 0.9900
C9 C10 1.508(9)
C9 H9A 0.9900
C9 H9B 0.9900
C10 C11 1.529(9)
C10 H10A 0.9900
C10 H10B 0.9900
C11 C12 1.537(9)
C11 H11A 0.9900
C11 H11B 0.9900
C12 H12A 1.0000
C13 C14 1.495(9)
C13 H13A 0.9900
C13 H13B 0.9900
C14 C15 1.384(8)
C15 C16 1.394(9)
C15 H15A 0.9500
C16 C17 1.403(10)
C16 H16A 0.9500
C17 C18 1.375(9)
C17 H17A 0.9500
C18 C19 1.497(9)
C19 H19A 0.9900
C19 H19B 0.9900
C20 C25 1.514(9)
C20 C21 1.516(9)
C20 H20A 1.0000
C21 C22 1.528(10)
C21 H21A 0.9900
C21 H21B 0.9900
C22 C23 1.514(11)
C22 H22A 0.9900
C22 H22B 0.9900
C23 C24 1.519(10)
C23 H23A 0.9900
C23 H23B 0.9900
C24 C25 1.538(10)
C24 H24A 0.9900
C24 H24B 0.9900
C25 H25A 1.0000
C26 C27 1.494(8)
C26 H26A 0.9900
C26 H26B 0.9900
C27 C28 1.401(9)
C28 C29 1.380(9)
C28 H28A 0.9500
C29 C30 1.393(10)
C29 H29A 0.9500
C30 C31 1.367(9)
C30 H30A 0.9500
C31 C32 1.523(9)
C32 H32A 0.9900
C32 H32B 0.9900
C33 C38 1.521(8)
C33 C34 1.526(9)
C33 H33A 1.0000
C34 C35 1.522(9)
C34 H34A 0.9900
C34 H34B 0.9900
C35 C36 1.520(9)
C35 H35A 0.9900
C35 H35B 0.9900
C36 C37 1.543(9)
C36 H36A 0.9900
C36 H36B 0.9900
C37 C38 1.526(9)
C37 H37A 0.9900
C37 H37 0.9900
C38 H38A 1.0000
C39 H39A 0.9900
C39 H39B 0.9900
N1B C1B 1.14(3)
C1B C2B 1.62(4)
C2B H2B1 0.9800
C2B H2B2 0.9800
C2B H2B3 0.9800
O1W H1W1 0.8635
O1W H2W1 0.8623
O2W H1W2 0.8423
O2W H2W2 0.8426
O3W H1W3 0.8421
O3W H2W3 0.8419
O4W H1W4 0.8426
O4W H2W4 0.8424
O5W H1W5 1.0220
O5W H2W5 0.8472
O6W H1W6 0.8622
O6W H2W6 0.8624
O7W H1W7 0.8625
O7W H2W7 0.8624
O8W O9W 1.032(17)
O8W H89 0.8522
O8W H98 0.8522
O9W O10W 1.683(18)
O9W H89 0.8564
O9W H98 0.8510
O9W H12W 0.9694
O10W H11W 0.8529
O10W H12W 0.8502

loop_
_geom_hbond_atom_site_label_D
_geom_hbond_atom_site_label_H
_geom_hbond_atom_site_label_A
_geom_hbond_distance_DH
_geom_hbond_distance_HA
_geom_hbond_distance_DA
_geom_hbond_angle_DHA
_geom_hbond_site_symmetry_A
N2 H2 Cl4 1.00 2.23 3.215(5) 169.1 2_665
N3 H3 Cl6 1.00 2.17 3.133(5) 159.9 .
N3 H3 Cl61 1.00 2.19 3.19(3) 178.5 .
N5 H5 Cl2 1.00 2.47 3.427(6) 159.9 .
N6 H6 Cl5 1.00 2.26 3.246(6) 168.3 4_466
N8 H8 Cl2 1.00 2.48 3.450(5) 163.2 2_664
N9 H9 Cl6 1.00 2.55 3.346(5) 136.2 .
N9 H9 Cl61 1.00 2.34 3.22(3) 146.9 .
C2 H2A O10W 0.95 2.51 3.353(14) 147.6 2_664
C11 H11B O10W 0.99 2.54 3.365(13) 141.3 4_567
C13 H13A Cl1 0.99 2.82 3.368(6) 115.9 .
C13 H13A Cl3 0.99 2.62 3.424(6) 138.0 .
C26 H26B Cl1 0.99 2.68 3.285(6) 119.9 .
C26 H26B Cl4 0.99 2.73 3.532(6) 138.2 .
C30 H30A Cl5 0.95 2.73 3.617(7) 156.4 .
C33 H33A Cl6 1.00 2.60 3.441(7) 142.0 .
C33 H33A Cl61 1.00 2.63 3.47(3) 141.4 .
C39 H39B Cl1 0.99 2.71 3.301(7) 118.8 .
C2B H2B2 Cl6 0.98 2.43 3.382(14) 162.7 1_455
C2B H2B2 Cl61 0.98 2.01 2.89(4) 148.3 1_455
O1W H1W1 O3W 0.86 2.32 2.885(8) 123.3 3_646
O1W H2W1 N1B 0.86 2.13 2.942(14) 157.0 3_646
O2W H1W2 Cl5 0.84 2.32 3.116(6) 157.6 4_466
O2W H2W2 Cl3 0.84 2.47 3.194(6) 143.9 .
O3W H1W3 Cl5 0.84 2.36 3.200(5) 174.4 3_646
O3W H2W3 O4W 0.84 2.04 2.823(7) 154.8 .
O4W H1W4 Cl6 0.84 2.31 3.117(7) 160.8 3_646
O4W H2W4 Cl3 0.84 2.59 3.358(6) 152.6 3_646
O5W H1W5 O6W 1.02 1.90 2.829 148.9 .
O5W H1W5 O7W 1.02 1.73 2.67(2) 151.4 .
O5W H2W5 Cl4 0.85 2.69 3.297(6) 129.9 3_656
O6W H1W6 Cl2 0.86 2.53 3.334(6) 156.2 3_656
O6W H2W6 O2W 0.86 1.99 2.829(8) 164.0 .
O7W H1W7 O2W 0.86 2.34 2.78(2) 112.0 .
O7W H2W7 Cl2 0.86 2.46 3.320(19) 177.7 3_656
O8W H98 O5W 0.85 2.20 2.725(15) 119.4 .
O9W H98 O5W 0.85 2.20 3.034(14) 164.9 .
O8W H89 O1W 0.85 2.44 2.713(15) 99.2 3_656
O9W H89 O1W 0.86 2.44 3.293(16) 172.6 3_656
O10W H12W O8W 0.85 1.94 2.700(17) 147.7 .

loop_
_geom_torsion_atom_site_label_1
_geom_torsion_atom_site_label_2
_geom_torsion_atom_site_label_3
_geom_torsion_atom_site_label_4
_geom_torsion
C5 N1 C1 C2 -1.9(9)
Cu1 N1 C1 C2 173.5(5)
C5 N1 C1 C39 172.9(6)
Cu1 N1 C1 C39 -11.6(9)
N1 C1 C2 C3 0.4(10)
C39 C1 C2 C3 -174.3(6)
C1 C2 C3 C4 0.9(10)
C2 C3 C4 C5 -0.6(10)
C1 N1 C5 C4 2.2(9)
Cu1 N1 C5 C4 -174.4(5)
C1 N1 C5 C6 -175.0(5)
Cu1 N1 C5 C6 8.4(6)
C3 C4 C5 N1 -1.0(10)
C3 C4 C5 C6 176.2(6)
C7 N2 C6 C5 -73.4(7)
Cu1 N2 C6 C5 48.0(6)
N1 C5 C6 N2 -35.9(8)
C4 C5 C6 N2 146.8(6)
C6 N2 C7 C12 176.4(5)
Cu1 N2 C7 C12 52.7(5)
C6 N2 C7 C8 -60.9(7)
Cu1 N2 C7 C8 175.5(4)
N2 C7 C8 C9 -173.2(5)
C12 C7 C8 C9 -54.0(7)
C7 C8 C9 C10 55.4(8)
C8 C9 C10 C11 -56.5(8)
C9 C10 C11 C12 54.2(8)
C13 N3 C12 C7 168.8(5)
Cu1 N3 C12 C7 34.3(6)
C13 N3 C12 C11 -66.4(7)
Cu1 N3 C12 C11 159.1(4)
N2 C7 C12 N3 -57.3(6)
C8 C7 C12 N3 178.1(5)
N2 C7 C12 C11 178.2(5)
C8 C7 C12 C11 53.6(7)
C10 C11 C12 N3 -174.4(6)
C10 C11 C12 C7 -53.2(7)
C12 N3 C13 C14 -71.2(7)
Cu1 N3 C13 C14 57.9(6)
C18 N4 C14 C15 -2.6(9)
Cu2 N4 C14 C15 165.9(5)
C18 N4 C14 C13 174.2(6)
Cu2 N4 C14 C13 -17.3(8)
N3 C13 C14 N4 -94.0(7)
N3 C13 C14 C15 82.8(7)
N4 C14 C15 C16 1.9(10)
C13 C14 C15 C16 -174.9(6)
C14 C15 C16 C17 -0.2(10)
C15 C16 C17 C18 -0.7(10)
C14 N4 C18 C17 1.7(9)
Cu2 N4 C18 C17 -168.9(5)
C14 N4 C18 C19 -177.3(6)
Cu2 N4 C18 C19 12.1(7)
C16 C17 C18 N4 0.0(10)
C16 C17 C18 C19 179.0(6)
C20 N5 C19 C18 -168.1(5)
Cu2 N5 C19 C18 -44.1(6)
N4 C18 C19 N5 20.9(8)
C17 C18 C19 N5 -158.1(6)
C19 N5 C20 C25 159.2(6)
Cu2 N5 C20 C25 37.8(6)
C19 N5 C20 C21 -75.8(8)
Cu2 N5 C20 C21 162.7(5)
N5 C20 C21 C22 -176.5(6)
C25 C20 C21 C22 -55.5(9)
C20 C21 C22 C23 55.3(10)
C21 C22 C23 C24 -56.0(12)
C22 C23 C24 C25 55.5(12)
C26 N6 C25 C20 174.3(5)
Cu2 N6 C25 C20 43.9(6)
C26 N6 C25 C24 -62.0(8)
Cu2 N6 C25 C24 167.6(5)
N5 C20 C25 N6 -53.8(7)
C21 C20 C25 N6 -178.8(6)
N5 C20 C25 C24 178.9(6)
C21 C20 C25 C24 54.0(9)
C23 C24 C25 N6 -175.9(7)
C23 C24 C25 C20 -53.4(9)
C25 N6 C26 C27 179.2(6)
Cu2 N6 C26 C27 -57.9(7)
C31 N7 C27 C28 -2.2(8)
Cu3 N7 C27 C28 -178.6(4)
C31 N7 C27 C26 170.4(5)
Cu3 N7 C27 C26 -6.0(8)
N6 C26 C27 N7 117.7(6)
N6 C26 C27 C28 -69.7(7)
N7 C27 C28 C29 1.3(9)
C26 C27 C28 C29 -171.0(5)
C27 C28 C29 C30 0.1(9)
C28 C29 C30 C31 -0.6(10)
C27 N7 C31 C30 1.7(9)
Cu3 N7 C31 C30 178.6(5)
C27 N7 C31 C32 -178.6(5)
Cu3 N7 C31 C32 -1.7(6)
C29 C30 C31 N7 -0.3(10)
C29 C30 C31 C32 -179.9(6)
C33 N8 C32 C31 -162.2(5)
Cu3 N8 C32 C31 -40.6(6)
N7 C31 C32 N8 28.7(7)
C30 C31 C32 N8 -151.6(6)
C32 N8 C33 C38 155.5(5)
Cu3 N8 C33 C38 35.5(6)
C32 N8 C33 C34 -81.2(7)
Cu3 N8 C33 C34 158.8(4)
N8 C33 C34 C35 -178.1(5)
C38 C33 C34 C35 -56.0(7)
C33 C34 C35 C36 53.2(7)
C34 C35 C36 C37 -53.1(7)
C35 C36 C37 C38 56.2(7)
C39 N9 C38 C33 165.4(5)
Cu3 N9 C38 C33 40.4(5)
C39 N9 C38 C37 -71.8(7)
Cu3 N9 C38 C37 163.2(4)
N8 C33 C38 N9 -50.4(6)
C34 C33 C38 N9 -176.0(5)
N8 C33 C38 C37 -175.5(5)
C34 C33 C38 C37 58.9(7)
C36 C37 C38 N9 179.1(5)
C36 C37 C38 C33 -59.0(7)
C38 N9 C39 C1 97.0(6)
Cu3 N9 C39 C1 -141.0(5)
N1 C1 C39 N9 79.1(7)
C2 C1 C39 N9 -105.9(7)
